data_2210210
loop_
_publ_author_name
'Chong-Min Zhong'
'Ya-Jie Zuo'
'Hua-Shu Jin'
'Tian-Chi Wang'
'Shuang-Quan Liu'

_publ_section_title
;
 Bis(1-<i>n</i>-butyl-3-methylimidazolium) tetrabromopalladate(II)
;
_journal_coeditor_code EZ2020
_journal_issue 9
_journal_name_full 'Acta Crystallographica Section E'
_journal_page_first m2281
_journal_page_last m2283
_journal_paper_doi 10.1107/S160053680603296X
_journal_volume 62
_journal_year 2006
_chemical_formula_iupac '(C8 H15 N2)2 [Pd Br4]'
_chemical_formula_moiety '2C8 H15 N2 +, Br4 Pd 2-'
_chemical_formula_sum 'C16 H30 Br4 N4 Pd'
_chemical_formula_weight 704.46
_chemical_melting_point 396.9(4)
_chemical_name_systematic
;
Bis(1-n-butyl-3-methylimidazolium) tetrabromopalladate(II)
;
_space_group_IT_number 33
_symmetry_cell_setting orthorhombic
_symmetry_space_group_name_Hall 'P 2c -2n'
_symmetry_space_group_name_H-M 'P n a 21'
_atom_sites_solution_hydrogens geom
_atom_sites_solution_primary direct
_atom_sites_solution_secondary difmap
_cell_angle_alpha 90.00
_cell_angle_beta 90.00
_cell_angle_gamma 90.00
_cell_formula_units_Z 4
_cell_length_a 21.6041(8)
_cell_length_b 9.1708(3)
_cell_length_c 12.1753(4)
_cell_measurement_reflns_used 7186
_cell_measurement_temperature 294(2)
_cell_measurement_theta_max 23.1
_cell_measurement_theta_min 2.4
_cell_volume 2412.25(14)
_computing_cell_refinement SMART
_computing_data_collection 'SMART (Bruker, 2005)'
_computing_data_reduction 'SAINT (Bruker, 2005)'
_computing_molecular_graphics 'ORTEP-3 for Windows (Farrugia, 1997)'
_computing_publication_material 'SHELXTL (Bruker, 2000)'
_computing_structure_refinement 'SHELXL97 (Sheldrick, 1997)'
_computing_structure_solution 'SHELXS97 (Sheldrick, 1997)'
_diffrn_ambient_temperature 294(2)
_diffrn_measured_fraction_theta_full 1.00
_diffrn_measured_fraction_theta_max 1.00
_diffrn_measurement_device_type 'Bruker SMART APEX CCD area-detector'
_diffrn_measurement_method '\f and \w'
_diffrn_radiation_monochromator graphite
_diffrn_radiation_source 'fine-focus sealed tube'
_diffrn_radiation_type MoK\a
_diffrn_radiation_wavelength 0.71073
_diffrn_reflns_av_R_equivalents 0.030
_diffrn_reflns_av_sigmaI/netI 0.031
_diffrn_reflns_limit_h_max 28
_diffrn_reflns_limit_h_min -28
_diffrn_reflns_limit_k_max 12
_diffrn_reflns_limit_k_min -12
_diffrn_reflns_limit_l_max 16
_diffrn_reflns_limit_l_min -16
_diffrn_reflns_number 24651
_diffrn_reflns_theta_full 28.3
_diffrn_reflns_theta_max 28.3
_diffrn_reflns_theta_min 2.4
_exptl_absorpt_coefficient_mu 7.402
_exptl_absorpt_correction_T_max 0.264
_exptl_absorpt_correction_T_min 0.230
_exptl_absorpt_correction_type multi-scan
_exptl_absorpt_process_details '(SADABS; Sheldrick, 2005)'
_exptl_crystal_colour Purple--red
_exptl_crystal_density_diffrn 1.940
_exptl_crystal_density_method 'not measured'
_exptl_crystal_description Needle
_exptl_crystal_F_000 1360
_exptl_crystal_size_max 0.20
_exptl_crystal_size_mid 0.20
_exptl_crystal_size_min 0.18
_refine_diff_density_max 0.34
_refine_diff_density_min -0.38
_refine_ls_abs_structure_details 'Flack (1983), 2851 Friedel pairs'
_refine_ls_abs_structure_Flack 0.02(2)
_refine_ls_extinction_method none
_refine_ls_goodness_of_fit_ref 1.017
_refine_ls_hydrogen_treatment constr
_refine_ls_matrix_type full
_refine_ls_number_parameters 231
_refine_ls_number_reflns 5993
_refine_ls_number_restraints 1
_refine_ls_restrained_S_all 1.017
_refine_ls_R_factor_all 0.041
_refine_ls_R_factor_gt 0.026
_refine_ls_shift/su_max 0.001
_refine_ls_shift/su_mean 0.000
_refine_ls_structure_factor_coef Fsqd
_refine_ls_weighting_details 'calc w=1/[\s^2^(Fo^2^)+(0.0383P)^2^+1.1806P] where P=(Fo^2^+2Fc^2^)/3'
_refine_ls_weighting_scheme calc
_refine_ls_wR_factor_gt 0.049
_refine_ls_wR_factor_ref 0.053
_reflns_number_gt 4817
_reflns_number_total 5993
_reflns_threshold_expression I>2\s(I)
_cod_data_source_file ez2020.cif
_cod_data_source_block I
_cod_depositor_comments
;
The following automatic conversions were performed:

'_chemical_melting_point' value '396.5-397.3' was changed to
'396.9(4)' - the average value was taken and precision was estimated.

Automatic conversion script
Id: cif_fix_values 1646 2011-03-28 12:23:43Z adriana 

The following automatic conversions were performed:

'_chemical_melting_point' value '396.5-397.3' was changed to
'396.9(4)' - the average value was taken and precision was estimated.

Automatic conversion script
Id: cif_fix_values 1715 2011-07-08 13:25:40Z adriana 
;
_cod_database_code 2210210
_cod_database_fobs_code 2210210

loop_
_symmetry_equiv_pos_as_xyz
'x, y, z'
'-x, -y, z+1/2'
'-x+1/2, y+1/2, z+1/2'
'x+1/2, -y+1/2, z'

loop_
_atom_site_type_symbol
_atom_site_label
_atom_site_fract_x
_atom_site_fract_y
_atom_site_fract_z
_atom_site_U_iso_or_equiv
_atom_site_adp_type
_atom_site_calc_flag
_atom_site_refinement_flags
_atom_site_occupancy
N N1 0.16251(17) 0.1678(4) 0.8124(3) 0.0574(9) Uani d . 1
N N2 0.06762(16) 0.2224(4) 0.7778(3) 0.0522(8) Uani d . 1
C C1 0.1119(2) 0.2326(5) 0.8513(4) 0.0560(11) Uani d . 1
H H1 0.1084 0.2777 0.9194 0.067 Uiso calc R 1
C C2 0.1490(2) 0.1127(5) 0.7100(4) 0.0691(12) Uani d . 1
H H2 0.1760 0.0621 0.6642 0.083 Uiso calc R 1
C C3 0.0895(2) 0.1458(5) 0.6886(4) 0.0663(12) Uani d . 1
H H3 0.0674 0.1215 0.6257 0.080 Uiso calc R 1
C C4 0.0041(2) 0.2773(5) 0.7908(4) 0.0649(12) Uani d . 1
H H4A -0.0160 0.2789 0.7197 0.078 Uiso calc R 1
H H4B 0.0056 0.3765 0.8182 0.078 Uiso calc R 1
C C5 -0.0334(2) 0.1855(5) 0.8683(4) 0.0702(13) Uani d . 1
H H5A -0.0338 0.0863 0.8408 0.084 Uiso calc R 1
H H5B -0.0126 0.1843 0.9389 0.084 Uiso calc R 1
C C6 -0.0979(2) 0.2324(6) 0.8857(4) 0.0777(14) Uani d . 1
H H6A -0.1197 0.2280 0.8162 0.093 Uiso calc R 1
H H6B -0.0980 0.3331 0.9099 0.093 Uiso calc R 1
C C7 -0.1316(2) 0.1423(6) 0.9676(5) 0.0868(16) Uani d . 1
H H7A -0.1283 0.0412 0.9479 0.130 Uiso calc R 1
H H7B -0.1744 0.1704 0.9687 0.130 Uiso calc R 1
H H7C -0.1138 0.1572 1.0390 0.130 Uiso calc R 1
C C8 0.2217(2) 0.1541(6) 0.8697(5) 0.0797(15) Uani d . 1
H H8A 0.2276 0.2367 0.9171 0.120 Uiso calc R 1
H H8B 0.2547 0.1502 0.8170 0.120 Uiso calc R 1
H H8C 0.2218 0.0664 0.9127 0.120 Uiso calc R 1
N N3 0.08872(14) 0.2164(4) 0.2843(3) 0.0507(8) Uani d . 1
N N4 0.18466(15) 0.1722(4) 0.3188(3) 0.0506(8) Uani d . 1
C C9 0.13894(17) 0.1469(4) 0.2505(3) 0.0466(9) Uani d . 1
H H9 0.1414 0.0891 0.1879 0.056 Uiso calc R 1
C C10 0.1038(2) 0.2886(5) 0.3789(4) 0.0698(13) Uani d . 1
H H10 0.0773 0.3461 0.4208 0.084 Uiso calc R 1
C C11 0.1629(2) 0.2619(5) 0.4003(4) 0.0650(12) Uani d . 1
H H11 0.1854 0.2974 0.4596 0.078 Uiso calc R 1
C C12 0.24776(17) 0.1125(5) 0.3113(4) 0.0541(10) Uani d . 1
H H12A 0.2472 0.0253 0.2662 0.065 Uiso calc R 1
H H12B 0.2618 0.0852 0.3841 0.065 Uiso calc R 1
C C13 0.29225(18) 0.2202(5) 0.2628(4) 0.0636(11) Uani d . 1
H H13A 0.2944 0.3053 0.3099 0.076 Uiso calc R 1
H H13B 0.2769 0.2515 0.1917 0.076 Uiso calc R 1
C C14 0.3577(2) 0.1565(5) 0.2489(4) 0.0703(13) Uani d . 1
H H14A 0.3858 0.2347 0.2293 0.084 Uiso calc R 1
H H14B 0.3712 0.1167 0.3187 0.084 Uiso calc R 1
C C15 0.3616(2) 0.0401(5) 0.1636(5) 0.0801(15) Uani d . 1
H H15A 0.3404 0.0715 0.0984 0.120 Uiso calc R 1
H H15B 0.3426 -0.0474 0.1909 0.120 Uiso calc R 1
H H15C 0.4042 0.0212 0.1467 0.120 Uiso calc R 1
C C16 0.02809(18) 0.2195(5) 0.2292(5) 0.0747(14) Uani d . 1
H H16A 0.0246 0.1369 0.1811 0.112 Uiso calc R 1
H H16B 0.0244 0.3077 0.1872 0.112 Uiso calc R 1
H H16C -0.0042 0.2159 0.2833 0.112 Uiso calc R 1
Pd Pd1 0.121908(11) 0.68316(3) 0.05607(3) 0.03914(6) Uani d . 1
Br Br1 0.031465(18) 0.53296(4) 0.01843(3) 0.06008(11) Uani d . 1
Br Br2 0.18157(2) 0.46384(4) 0.09640(4) 0.06423(12) Uani d . 1
Br Br3 0.211532(17) 0.83283(5) 0.09831(4) 0.06357(12) Uani d . 1
Br Br4 0.06354(2) 0.90334(4) 0.01158(4) 0.06590(12) Uani d . 1

loop_
_atom_site_aniso_label
_atom_site_aniso_U_11
_atom_site_aniso_U_22
_atom_site_aniso_U_33
_atom_site_aniso_U_12
_atom_site_aniso_U_13
_atom_site_aniso_U_23
N1 0.056(2) 0.055(2) 0.061(2) -0.0056(18) -0.0035(18) 0.0034(17)
N2 0.061(2) 0.051(2) 0.045(2) -0.0029(16) -0.0004(17) 0.0033(15)
C1 0.062(3) 0.056(3) 0.050(3) 0.000(2) -0.002(2) 0.000(2)
C2 0.077(3) 0.064(3) 0.066(3) -0.005(2) 0.008(2) -0.011(2)
C3 0.072(3) 0.072(3) 0.055(3) -0.012(2) 0.003(2) -0.012(2)
C4 0.076(3) 0.072(3) 0.047(3) 0.011(2) -0.006(2) 0.002(2)
C5 0.071(3) 0.058(3) 0.081(4) 0.003(2) 0.000(2) 0.006(2)
C6 0.070(3) 0.096(4) 0.067(3) 0.021(3) -0.006(3) 0.005(3)
C7 0.080(4) 0.087(4) 0.093(4) -0.009(3) 0.013(3) -0.012(3)
C8 0.076(3) 0.084(4) 0.079(4) 0.001(3) -0.011(3) 0.002(3)
N3 0.043(2) 0.054(2) 0.056(2) 0.0040(15) 0.0040(15) 0.0066(16)
N4 0.0432(19) 0.049(2) 0.060(2) 0.0025(15) -0.0003(16) -0.0052(16)
C9 0.044(2) 0.046(2) 0.050(2) 0.0018(17) 0.0030(18) -0.0001(18)
C10 0.064(3) 0.071(3) 0.075(3) 0.010(2) 0.014(2) -0.019(3)
C11 0.063(3) 0.071(3) 0.060(3) -0.001(2) 0.000(2) -0.024(2)
C12 0.047(2) 0.052(2) 0.064(3) 0.0017(18) -0.0033(19) 0.000(2)
C13 0.057(2) 0.063(3) 0.071(3) 0.004(2) 0.011(2) 0.001(2)
C14 0.051(2) 0.094(4) 0.066(3) -0.003(2) -0.005(2) 0.005(3)
C15 0.058(3) 0.078(3) 0.104(4) 0.014(2) 0.017(3) 0.007(3)
C16 0.050(3) 0.084(4) 0.091(4) 0.012(2) -0.008(2) 0.012(3)
Pd1 0.03786(12) 0.04298(12) 0.03656(11) 0.00460(10) 0.00091(11) 0.00095(11)
Br1 0.0469(2) 0.0615(2) 0.0719(3) -0.00494(17) -0.00524(19) -0.0040(2)
Br2 0.0604(2) 0.0551(2) 0.0772(3) 0.01601(18) -0.0112(2) 0.0085(2)
Br3 0.0480(2) 0.0666(3) 0.0761(3) -0.00748(18) 0.0026(2) -0.0152(2)
Br4 0.0674(3) 0.0518(2) 0.0785(3) 0.0175(2) -0.0079(2) 0.0069(2)

loop_
_atom_type_symbol
_atom_type_description
_atom_type_scat_dispersion_real
_atom_type_scat_dispersion_imag
_atom_type_scat_source
C C 0.0033 0.0016 'International Tables Vol C Tables 4.2.6.8 and 6.1.1.4'
H H 0.0000 0.0000 'International Tables Vol C Tables 4.2.6.8 and 6.1.1.4'
Br Br -0.2901 2.4595 'International Tables Vol C Tables 4.2.6.8 and 6.1.1.4'
N N 0.0061 0.0033 'International Tables Vol C Tables 4.2.6.8 and 6.1.1.4'
Pd Pd -0.9988 1.0072 'International Tables Vol C Tables 4.2.6.8 and 6.1.1.4'

loop_
_geom_angle_atom_site_label_1
_geom_angle_atom_site_label_2
_geom_angle_atom_site_label_3
_geom_angle
_geom_angle_publ_flag
C1 N1 C2 108.2(4) no
C1 N1 C8 126.0(4) ?
C2 N1 C8 125.8(4) ?
C1 N2 C3 108.9(4) no
C1 N2 C4 125.5(4) ?
C3 N2 C4 125.5(4) ?
N2 C1 N1 108.9(4) no
N2 C1 H1 125.5 ?
N1 C1 H1 125.5 ?
C3 C2 N1 107.1(4) no
C3 C2 H2 126.5 ?
N1 C2 H2 126.5 ?
C2 C3 N2 106.9(4) no
C2 C3 H3 126.6 ?
N2 C3 H3 126.6 ?
N2 C4 C5 112.3(4) ?
N2 C4 H4A 109.1 ?
C5 C4 H4A 109.1 ?
N2 C4 H4B 109.1 ?
C5 C4 H4B 109.1 ?
H4A C4 H4B 107.9 ?
C6 C5 C4 115.9(4) ?
C6 C5 H5A 108.3 ?
C4 C5 H5A 108.3 ?
C6 C5 H5B 108.3 ?
C4 C5 H5B 108.3 ?
H5A C5 H5B 107.4 ?
C5 C6 C7 113.4(4) ?
C5 C6 H6A 108.9 ?
C7 C6 H6A 108.9 ?
C5 C6 H6B 108.9 ?
C7 C6 H6B 108.9 ?
H6A C6 H6B 107.7 ?
C6 C7 H7A 109.5 ?
C6 C7 H7B 109.5 ?
H7A C7 H7B 109.5 ?
C6 C7 H7C 109.5 ?
H7A C7 H7C 109.5 ?
H7B C7 H7C 109.5 ?
N1 C8 H8A 109.5 ?
N1 C8 H8B 109.5 ?
H8A C8 H8B 109.5 ?
N1 C8 H8C 109.5 ?
H8A C8 H8C 109.5 ?
H8B C8 H8C 109.5 ?
C9 N3 C10 107.5(3) ?
C9 N3 C16 126.6(4) ?
C10 N3 C16 125.9(4) ?
C9 N4 C11 107.8(4) ?
C9 N4 C12 126.3(4) ?
C11 N4 C12 125.8(4) ?
N4 C9 N3 109.5(4) ?
N4 C9 H9 125.2 ?
N3 C9 H9 125.2 ?
C11 C10 N3 107.8(4) ?
C11 C10 H10 126.1 ?
N3 C10 H10 126.1 ?
C10 C11 N4 107.4(4) ?
C10 C11 H11 126.3 ?
N4 C11 H11 126.3 ?
N4 C12 C13 111.9(3) ?
N4 C12 H12A 109.2 ?
C13 C12 H12A 109.2 ?
N4 C12 H12B 109.2 ?
C13 C12 H12B 109.2 ?
H12A C12 H12B 107.9 ?
C12 C13 C14 112.5(4) ?
C12 C13 H13A 109.1 ?
C14 C13 H13A 109.1 ?
C12 C13 H13B 109.1 ?
C14 C13 H13B 109.1 ?
H13A C13 H13B 107.8 ?
C15 C14 C13 113.6(4) ?
C15 C14 H14A 108.8 ?
C13 C14 H14A 108.8 ?
C15 C14 H14B 108.8 ?
C13 C14 H14B 108.8 ?
H14A C14 H14B 107.7 ?
C14 C15 H15A 109.5 ?
C14 C15 H15B 109.5 ?
H15A C15 H15B 109.5 ?
C14 C15 H15C 109.5 ?
H15A C15 H15C 109.5 ?
H15B C15 H15C 109.5 ?
N3 C16 H16A 109.5 ?
N3 C16 H16B 109.5 ?
H16A C16 H16B 109.5 ?
N3 C16 H16C 109.5 ?
H16A C16 H16C 109.5 ?
H16B C16 H16C 109.5 ?
Br3 Pd1 Br1 178.62(2) yes
Br3 Pd1 Br2 90.121(17) ?
Br1 Pd1 Br2 89.738(16) yes
Br3 Pd1 Br4 89.505(17) ?
Br1 Pd1 Br4 90.668(16) yes
Br2 Pd1 Br4 178.63(2) ?

loop_
_geom_bond_atom_site_label_1
_geom_bond_atom_site_label_2
_geom_bond_distance
_geom_bond_publ_flag
N1 C1 1.332(6) no
N1 C2 1.376(6) no
N1 C8 1.463(6) no
N2 C1 1.313(5) no
N2 C3 1.376(6) no
N2 C4 1.470(5) no
C1 H1 0.9300 ?
C2 C3 1.348(7) no
C2 H2 0.9300 ?
C3 H3 0.9300 ?
C4 C5 1.501(6) no
C4 H4A 0.9700 ?
C4 H4B 0.9700 ?
C5 C6 1.473(6) no
C5 H5A 0.9700 ?
C5 H5B 0.9700 ?
C6 C7 1.486(7) no
C6 H6A 0.9700 ?
C6 H6B 0.9700 ?
C7 H7A 0.9600 ?
C7 H7B 0.9600 ?
C7 H7C 0.9600 ?
C8 H8A 0.9600 ?
C8 H8B 0.9600 ?
C8 H8C 0.9600 ?
N3 C9 1.324(5) ?
N3 C10 1.368(6) ?
N3 C16 1.472(5) ?
N4 C9 1.312(5) ?
N4 C11 1.372(5) ?
N4 C12 1.472(5) ?
C9 H9 0.9300 ?
C10 C11 1.326(6) ?
C10 H10 0.9300 ?
C11 H11 0.9300 ?
C12 C13 1.499(6) ?
C12 H12A 0.9700 ?
C12 H12B 0.9700 ?
C13 C14 1.538(6) ?
C13 H13A 0.9700 ?
C13 H13B 0.9700 ?
C14 C15 1.491(7) ?
C14 H14A 0.9700 ?
C14 H14B 0.9700 ?
C15 H15A 0.9600 ?
C15 H15B 0.9600 ?
C15 H15C 0.9600 ?
C16 H16A 0.9600 ?
C16 H16B 0.9600 ?
C16 H16C 0.9600 ?
Pd1 Br3 2.4285(5) yes
Pd1 Br1 2.4342(4) yes
Pd1 Br2 2.4388(4) yes
Pd1 Br4 2.4415(5) yes

loop_
_geom_hbond_atom_site_label_D
_geom_hbond_atom_site_label_H
_geom_hbond_atom_site_label_A
_geom_hbond_site_symmetry_A
_geom_hbond_distance_DH
_geom_hbond_distance_HA
_geom_hbond_distance_DA
_geom_hbond_angle_DHA
_geom_hbond_publ_flag
C4 H4B Br1 1_556 0.97 2.88 3.678(5) 140 yes
C10 H10 Br1 2_565 0.93 2.86 3.755(5) 163 yes
C11 H11 Br3 3_545 0.93 2.81 3.687(5) 157 yes
C12 H12A Br3 1_545 0.97 2.81 3.730(5) 159 yes
C16 H16B Br1 . 0.96 2.92 3.854(5) 165 yes

loop_
_geom_torsion_atom_site_label_1
_geom_torsion_atom_site_label_2
_geom_torsion_atom_site_label_3
_geom_torsion_atom_site_label_4
_geom_torsion
_geom_torsion_publ_flag
C3 N2 C1 N1 1.3(5) ?
C4 N2 C1 N1 178.4(4) ?
C2 N1 C1 N2 -0.8(5) ?
C8 N1 C1 N2 -179.3(4) ?
C1 N1 C2 C3 0.0(5) ?
C8 N1 C2 C3 178.5(4) ?
N1 C2 C3 N2 0.8(5) ?
C1 N2 C3 C2 -1.3(5) ?
C4 N2 C3 C2 -178.4(4) ?
C1 N2 C4 C5 -73.3(6) no
C3 N2 C4 C5 103.4(5) ?
N2 C4 C5 C6 -179.6(4) yes
C4 C5 C6 C7 -176.9(5) yes
C11 N4 C9 N3 0.0(5) ?
C12 N4 C9 N3 178.7(4) ?
C10 N3 C9 N4 -0.2(5) ?
C16 N3 C9 N4 178.2(4) ?
C9 N3 C10 C11 0.2(5) ?
C16 N3 C10 C11 -178.2(4) ?
N3 C10 C11 N4 -0.2(6) ?
C9 N4 C11 C10 0.1(5) ?
C12 N4 C11 C10 -178.6(4) ?
C9 N4 C12 C13 99.9(5) ?
C11 N4 C12 C13 -81.7(5) ?
N4 C12 C13 C14 -177.0(4) yes
C12 C13 C14 C15 68.2(5) yes
